data_4332175
loop_
_publ_author_name
'Jia, Chunyang'
'Liu, Shi-Xia'
'Ambrus, Christina'
'Neels, Antonia'
'Labat, Ga\"el'
'Decurtins, Silvio'

_publ_section_title
;
 One-Dimensional\m-Chloromanganese(II)&#x2212;Tetrathiafulvalene (TTF)
 Coordination Compound
;
_journal_issue 8
_journal_name_full 'Inorganic Chemistry'
_journal_page_first 3152
_journal_page_last 3154
_journal_paper_doi 10.1021/ic060056f
_journal_volume 45
_journal_year 2006
_chemical_formula_sum 'C14 H10 N S7'
_chemical_formula_weight 416.65
_chemical_name_systematic
; 
 ? 
;
_space_group_IT_number 18
_symmetry_cell_setting orthorhombic
_symmetry_space_group_name_Hall 'P 2 2ab'
_symmetry_space_group_name_H-M 'P 21 21 2'
_atom_sites_solution_hydrogens geom
_atom_sites_solution_primary direct
_atom_sites_solution_secondary difmap
_audit_creation_method SHELXL-97
_cell_angle_alpha 90.00
_cell_angle_beta 90.00
_cell_angle_gamma 90.00
_cell_formula_units_Z 4
_cell_length_a 11.2835(15)
_cell_length_b 35.311(6)
_cell_length_c 4.2007(8)
_cell_measurement_reflns_used 2954
_cell_measurement_temperature 173(2)
_cell_measurement_theta_max 25.75
_cell_measurement_theta_min 2.15
_cell_volume 1673.7(5)
_computing_cell_refinement 'CELL (Stoe IPDS Software, 2000)'
_computing_data_collection 'EXPOSE (Stoe IPDS Software, 2000)'
_computing_data_reduction 'INTEGRATE (Stoe IPDS Software, 2000)'
_computing_molecular_graphics 'PLATON03 (Spek, 2003)'
_computing_publication_material 'SHELXL-97 (Sheldrick, 1997)'
_computing_structure_refinement 'SHELXL-97 (Sheldrick, 1997)'
_computing_structure_solution 'SHELXS-97 (Sheldrick, 1990)'
_diffrn_ambient_temperature 173(2)
_diffrn_detector_area_resol_mean 0.81\%A
_diffrn_measured_fraction_theta_full 0.997
_diffrn_measured_fraction_theta_max 0.997
_diffrn_measurement_device_type 'STOE IPDS'
_diffrn_measurement_method 'phi oscillation'
_diffrn_radiation_monochromator graphite
_diffrn_radiation_source 'fine-focus sealed tube'
_diffrn_radiation_type MoK\a
_diffrn_radiation_wavelength 0.71073
_diffrn_reflns_av_R_equivalents 0.1543
_diffrn_reflns_av_sigmaI/netI 0.1947
_diffrn_reflns_limit_h_max 11
_diffrn_reflns_limit_h_min -12
_diffrn_reflns_limit_k_max 38
_diffrn_reflns_limit_k_min -38
_diffrn_reflns_limit_l_max 4
_diffrn_reflns_limit_l_min -4
_diffrn_reflns_number 7972
_diffrn_reflns_theta_full 22.49
_diffrn_reflns_theta_max 22.49
_diffrn_reflns_theta_min 1.89
_diffrn_standards_decay_% 0
_diffrn_standards_interval_count 0
_diffrn_standards_interval_time 0
_diffrn_standards_number 0
_exptl_absorpt_coefficient_mu 0.935
_exptl_absorpt_correction_T_max 0.875
_exptl_absorpt_correction_T_min 0.752
_exptl_absorpt_correction_type multi-scan
_exptl_absorpt_process_details 'MULABS (PLATON03, Spek, 2003)'
_exptl_crystal_colour orange
_exptl_crystal_density_diffrn 1.654
_exptl_crystal_density_meas ?
_exptl_crystal_density_method 'not measured'
_exptl_crystal_description plate
_exptl_crystal_F_000 852
_exptl_crystal_size_max 0.40
_exptl_crystal_size_mid 0.40
_exptl_crystal_size_min 0.05
_refine_diff_density_max 0.309
_refine_diff_density_min -0.329
_refine_diff_density_rms 0.075
_refine_ls_abs_structure_details 'Flack H D (1983), Acta Cryst. A39, 876-881'
_refine_ls_abs_structure_Flack -0.2(3)
_refine_ls_extinction_method none
_refine_ls_goodness_of_fit_ref 0.750
_refine_ls_hydrogen_treatment constr
_refine_ls_matrix_type full
_refine_ls_number_parameters 199
_refine_ls_number_reflns 2189
_refine_ls_number_restraints 0
_refine_ls_restrained_S_all 0.750
_refine_ls_R_factor_all 0.1307
_refine_ls_R_factor_gt 0.0581
_refine_ls_shift/su_max 0.000
_refine_ls_shift/su_mean 0.000
_refine_ls_structure_factor_coef Fsqd
_refine_ls_weighting_details 'calc w=1/[\s^2^(Fo^2^)+(0.0131P)^2^+0.0000P] where P=(Fo^2^+2Fc^2^)/3'
_refine_ls_weighting_scheme calc
_refine_ls_wR_factor_gt 0.0959
_refine_ls_wR_factor_ref 0.1099
_reflns_number_gt 964
_reflns_number_total 2189
_reflns_threshold_expression >2sigma(I)
_cod_data_source_file ic060056fsup2.cif
_cod_data_source_block cy33a
_cod_depositor_comments
;
The following automatic conversions were performed:

'_exptl_crystal_density_meas' value 'none' was changed to '?' - the
value is perceived as not measured.

Automatic conversion script
Id: cif_fix_values 3008 2015-01-20 13:52:24Z robertas 
;
_cod_database_code 4332175

loop_
_symmetry_equiv_pos_as_xyz
'x, y, z'
'-x, -y, z'
'x+1/2, -y+1/2, -z'
'-x+1/2, y+1/2, -z'

loop_
_atom_site_label
_atom_site_type_symbol
_atom_site_fract_x
_atom_site_fract_y
_atom_site_fract_z
_atom_site_U_iso_or_equiv
_atom_site_adp_type
_atom_site_occupancy
_atom_site_symmetry_multiplicity
_atom_site_calc_flag
_atom_site_refinement_flags
S1 S -0.7091(3) -0.66266(8) 0.1615(7) 0.0631(9) Uani 1 1 d .
S2 S -0.4904(2) -0.63915(8) 0.4987(8) 0.0626(8) Uani 1 1 d .
S3 S -0.8084(3) -0.58611(8) 0.1023(8) 0.0645(9) Uani 1 1 d .
S4 S -0.5461(2) -0.55763(8) 0.4897(8) 0.0691(9) Uani 1 1 d .
S5 S -0.6036(3) -0.74811(9) 0.0982(8) 0.0667(10) Uani 1 1 d .
S6 S -0.3831(3) -0.72291(8) 0.4248(8) 0.0679(10) Uani 1 1 d .
S7 S -0.5124(3) -0.82895(7) 0.0419(8) 0.0674(9) Uani 1 1 d .
N1 N -0.6879(11) -0.9639(3) 0.200(2) 0.070(3) Uani 1 1 d .
C1 C -0.5686(9) -0.6756(3) 0.306(3) 0.058(3) Uani 1 1 d .
C2 C -0.6892(11) -0.6133(3) 0.238(3) 0.056(3) Uani 1 1 d .
C3 C -0.5895(11) -0.6030(3) 0.376(3) 0.069(4) Uani 1 1 d .
C4 C -0.7824(10) -0.5421(3) 0.309(3) 0.065(4) Uani 1 1 d .
H4A H -0.8375 -0.5226 0.2268 0.078 Uiso 1 1 calc R
H4B H -0.7996 -0.5457 0.5385 0.078 Uiso 1 1 calc R
C5 C -0.6555(11) -0.5280(3) 0.272(3) 0.069(4) Uani 1 1 d .
H5A H -0.6506 -0.5016 0.3520 0.082 Uiso 1 1 calc R
H5B H -0.6347 -0.5277 0.0432 0.082 Uiso 1 1 calc R
C6 C -0.5259(10) -0.7100(3) 0.281(3) 0.063(3) Uani 1 1 d .
C7 C -0.3901(12) -0.7720(3) 0.330(3) 0.069(4) Uani 1 1 d .
C8 C -0.4888(12) -0.7822(3) 0.186(3) 0.064(3) Uani 1 1 d .
C9 C -0.6517(10) -0.8426(3) 0.246(3) 0.066(4) Uani 1 1 d .
H9A H -0.6497 -0.8343 0.4712 0.080 Uiso 1 1 calc R
H9B H -0.7205 -0.8306 0.1407 0.080 Uiso 1 1 calc R
C10 C -0.6618(11) -0.8851(4) 0.228(3) 0.054(3) Uani 1 1 d .
C11 C -0.7559(10) -0.9019(4) 0.071(3) 0.070(4) Uani 1 1 d .
H11A H -0.8133 -0.8867 -0.0339 0.084 Uiso 1 1 calc R
C12 C -0.7656(11) -0.9404(4) 0.068(3) 0.077(4) Uani 1 1 d .
H12A H -0.8325 -0.9511 -0.0355 0.093 Uiso 1 1 calc R
C13 C -0.5797(10) -0.9094(4) 0.368(2) 0.060(3) Uani 1 1 d .
H13A H -0.5130 -0.8994 0.4775 0.071 Uiso 1 1 calc R
C14 C -0.5961(11) -0.9486(4) 0.348(3) 0.070(4) Uani 1 1 d .
H14A H -0.5392 -0.9648 0.4442 0.084 Uiso 1 1 calc R

loop_
_atom_site_aniso_label
_atom_site_aniso_U_11
_atom_site_aniso_U_22
_atom_site_aniso_U_33
_atom_site_aniso_U_23
_atom_site_aniso_U_13
_atom_site_aniso_U_12
S1 0.055(2) 0.0615(19) 0.073(2) 0.0042(17) -0.0070(17) -0.0006(16)
S2 0.0600(19) 0.0567(17) 0.071(2) -0.0036(16) -0.006(2) -0.0048(15)
S3 0.062(2) 0.067(2) 0.064(2) 0.0067(17) -0.0035(18) 0.0045(16)
S4 0.070(2) 0.059(2) 0.078(2) -0.0070(18) -0.003(2) -0.0024(15)
S5 0.061(2) 0.0584(19) 0.080(2) -0.0083(18) -0.0117(19) -0.0011(16)
S6 0.059(2) 0.061(2) 0.084(3) -0.0011(18) -0.008(2) 0.0063(15)
S7 0.068(2) 0.0572(19) 0.077(2) -0.0066(16) 0.011(2) -0.0038(15)
N1 0.066(8) 0.074(8) 0.071(8) -0.006(6) 0.006(7) -0.011(7)
C1 0.053(8) 0.057(8) 0.063(8) -0.002(6) -0.002(6) 0.008(6)
C2 0.057(8) 0.042(7) 0.070(9) -0.010(6) 0.016(7) -0.002(6)
C3 0.060(8) 0.065(8) 0.081(10) 0.012(7) 0.011(8) 0.012(7)
C4 0.090(10) 0.038(7) 0.067(9) -0.011(6) 0.016(7) 0.006(7)
C5 0.086(10) 0.044(7) 0.076(10) 0.005(6) -0.016(7) 0.006(7)
C6 0.054(8) 0.066(9) 0.069(9) -0.010(6) -0.004(7) 0.003(7)
C7 0.073(9) 0.063(8) 0.072(10) -0.003(7) -0.005(8) -0.014(7)
C8 0.079(9) 0.055(7) 0.058(8) -0.004(6) 0.018(8) 0.023(7)
C9 0.058(8) 0.078(10) 0.064(9) 0.006(7) 0.010(6) 0.000(7)
C10 0.053(9) 0.064(9) 0.044(8) -0.004(7) 0.011(6) -0.002(7)
C11 0.063(9) 0.086(11) 0.062(9) -0.007(8) 0.012(8) 0.024(8)
C12 0.063(9) 0.096(12) 0.073(10) 0.007(9) 0.001(8) 0.003(8)
C13 0.048(8) 0.093(10) 0.037(7) -0.004(7) 0.002(6) -0.006(8)
C14 0.061(9) 0.076(10) 0.071(10) 0.011(7) -0.005(8) 0.004(8)

loop_
_atom_type_symbol
_atom_type_description
_atom_type_scat_dispersion_real
_atom_type_scat_dispersion_imag
_atom_type_scat_source
C C 0.0033 0.0016 'International Tables Vol C Tables 4.2.6.8 and 6.1.1.4'
H H 0.0000 0.0000 'International Tables Vol C Tables 4.2.6.8 and 6.1.1.4'
N N 0.0061 0.0033 'International Tables Vol C Tables 4.2.6.8 and 6.1.1.4'
S S 0.1246 0.1234 'International Tables Vol C Tables 4.2.6.8 and 6.1.1.4'

loop_
_geom_angle_atom_site_label_1
_geom_angle_atom_site_label_2
_geom_angle_atom_site_label_3
_geom_angle
C1 S1 C2 94.5(6)
C1 S2 C3 94.4(6)
C2 S3 C4 101.0(5)
C3 S4 C5 101.3(5)
C6 S5 C8 93.6(6)
C6 S6 C7 97.7(6)
C8 S7 C9 102.2(6)
C14 N1 C12 117.1(11)
C6 C1 S2 122.1(8)
C6 C1 S1 122.9(8)
S2 C1 S1 114.9(6)
C3 C2 S3 130.4(9)
C3 C2 S1 117.1(9)
S3 C2 S1 112.4(7)
C2 C3 S4 128.0(9)
C2 C3 S2 117.8(9)
S4 C3 S2 113.9(8)
C5 C4 S3 112.7(8)
C5 C4 H4A 109.1
S3 C4 H4A 109.1
C5 C4 H4B 109.1
S3 C4 H4B 109.1
H4A C4 H4B 107.8
C4 C5 S4 112.9(8)
C4 C5 H5A 109.0
S4 C5 H5A 109.0
C4 C5 H5B 109.0
S4 C5 H5B 109.0
H5A C5 H5B 107.8
C1 C6 S5 123.7(9)
C1 C6 S6 122.9(8)
S5 C6 S6 113.5(6)
C8 C7 S6 113.9(10)
C7 C8 S7 122.4(9)
C7 C8 S5 121.2(9)
S7 C8 S5 116.3(8)
C10 C9 S7 107.5(8)
C10 C9 H9A 110.2
S7 C9 H9A 110.2
C10 C9 H9B 110.2
S7 C9 H9B 110.2
H9A C9 H9B 108.5
C11 C10 C13 116.7(11)
C11 C10 C9 120.5(12)
C13 C10 C9 122.8(12)
C12 C11 C10 119.5(12)
C12 C11 H11A 120.2
C10 C11 H11A 120.2
N1 C12 C11 124.5(12)
N1 C12 H12A 117.8
C11 C12 H12A 117.8
C10 C13 C14 119.7(11)
C10 C13 H13A 120.1
C14 C13 H13A 120.1
N1 C14 C13 122.5(11)
N1 C14 H14A 118.8
C13 C14 H14A 118.8

loop_
_geom_bond_atom_site_label_1
_geom_bond_atom_site_label_2
_geom_bond_distance
S1 C1 1.758(11)
S1 C2 1.787(10)
S2 C1 1.757(11)
S2 C3 1.775(12)
S3 C2 1.746(12)
S3 C4 1.805(10)
S4 C3 1.740(12)
S4 C5 1.860(11)
S5 C6 1.780(11)
S5 C8 1.806(11)
S6 C6 1.780(11)
S6 C7 1.780(11)
S7 C8 1.778(11)
S7 C9 1.855(11)
N1 C14 1.324(13)
N1 C12 1.330(14)
C1 C6 1.311(12)
C2 C3 1.319(14)
C4 C5 1.524(14)
C4 H4A 0.9900
C4 H4B 0.9900
C5 H5A 0.9900
C5 H5B 0.9900
C7 C8 1.319(15)
C9 C10 1.507(14)
C9 H9A 0.9900
C9 H9B 0.9900
C10 C11 1.383(14)
C10 C13 1.393(14)
C11 C12 1.364(14)
C11 H11A 0.9500
C12 H12A 0.9500
C13 C14 1.397(15)
C13 H13A 0.9500
C14 H14A 0.9500

loop_
_geom_torsion_atom_site_label_1
_geom_torsion_atom_site_label_2
_geom_torsion_atom_site_label_3
_geom_torsion_atom_site_label_4
_geom_torsion
C3 S2 C1 C6 171.0(10)
C3 S2 C1 S1 -10.7(7)
C2 S1 C1 C6 -172.7(10)
C2 S1 C1 S2 8.9(7)
C4 S3 C2 C3 -17.1(13)
C4 S3 C2 S1 164.4(6)
C1 S1 C2 C3 -2.8(10)
C1 S1 C2 S3 175.9(6)
S3 C2 C3 S4 3.3(18)
S1 C2 C3 S4 -178.3(7)
S3 C2 C3 S2 177.2(7)
S1 C2 C3 S2 -4.3(13)
C5 S4 C3 C2 -14.1(13)
C5 S4 C3 S2 171.8(7)
C1 S2 C3 C2 9.1(11)
C1 S2 C3 S4 -176.2(7)
C2 S3 C4 C5 49.9(9)
S3 C4 C5 S4 -70.0(9)
C3 S4 C5 C4 47.1(9)
S2 C1 C6 S5 178.2(6)
S1 C1 C6 S5 0.0(15)
S2 C1 C6 S6 -2.3(14)
S1 C1 C6 S6 179.5(6)
C8 S5 C6 C1 -177.3(10)
C8 S5 C6 S6 3.1(7)
C7 S6 C6 C1 177.1(10)
C7 S6 C6 S5 -3.4(7)
C6 S6 C7 C8 2.2(11)
S6 C7 C8 S7 175.4(6)
S6 C7 C8 S5 -0.2(14)
C9 S7 C8 C7 123.8(11)
C9 S7 C8 S5 -60.3(7)
C6 S5 C8 C7 -1.8(11)
C6 S5 C8 S7 -177.7(7)
C8 S7 C9 C10 -162.6(8)
S7 C9 C10 C11 -118.2(10)
S7 C9 C10 C13 62.6(12)
C13 C10 C11 C12 1.7(16)
C9 C10 C11 C12 -177.5(11)
C14 N1 C12 C11 1.1(19)
C10 C11 C12 N1 -2.1(19)
C11 C10 C13 C14 -0.6(15)
C9 C10 C13 C14 178.6(10)
C12 N1 C14 C13 0.1(18)
C10 C13 C14 N1 -0.3(16)
